data_8101682
loop_
_publ_author_name
'Q.-W. Liu'
'X. Fan'
'C.-H. Tan'
'T. Zhang'
'L.-J. Han'
'D.-Y. Zhu'

_publ_section_title
;
Crystal structure of (5R,10R)-2,7-dibromo-3,8-dihydroxy-5,10-dimethoxy-
5,10-dihydrochromeno[5,4,3-cde]chromene sesquihydrate, C~16~H~12~Br~2~O~6~ 
&#x00B7; 1.5H~2~O
;
_journal_issue 1
_journal_name_full 'Zeitschrift f\"ur Kristallographie - New Crystal Structures'
_journal_page_first 25
_journal_page_last 26
_journal_volume 220
_journal_year 2005
_chemical_formula_moiety 'C16H12Br2O6 &#x00B7; 1.5H2O'
_chemical_formula_sum 'C16 H15 Br2 O7.5'
_chemical_formula_weight 487.10
_chemical_name_systematic
;
(5R,10R)-2,7-dibromo-3,8-dihydroxy-5,10-dimethoxyl-
5,10-dihydro-chromeno[5,4,3-cde]chromene sequihydrate 
;
_space_group_IT_number 18
_symmetry_cell_setting orthorhombic
_symmetry_space_group_name_Hall 'P 2 2ab'
_symmetry_space_group_name_H-M 'P 21 21 2'
_atom_sites_solution_hydrogens geom
_atom_sites_solution_primary direct
_atom_sites_solution_secondary difmap
_audit_creation_method SHELXL-97
_cell_angle_alpha 90.00
_cell_angle_beta 90.00
_cell_angle_gamma 90.00
_cell_formula_units_Z 4
_cell_length_a 18.483(2)
_cell_length_b 9.4125(10)
_cell_length_c 10.0721(11)
_cell_measurement_reflns_used 1971
_cell_measurement_temperature 293(2)
_cell_measurement_theta_max 43.959
_cell_measurement_theta_min 4.606
_cell_volume 1752.3(3)
_computing_cell_refinement 'Bruker SMART'
_computing_data_collection 'Bruker SMART'
_computing_data_reduction 'Bruker SHELXTL'
_computing_molecular_graphics 'Bruker SHELXTL'
_computing_publication_material 'Bruker SHELXTL'
_computing_structure_refinement 'SHELXL-97 (Sheldrick, 1997)'
_computing_structure_solution 'SHELXS-97 (Sheldrick, 1990)'
_diffrn_ambient_temperature 293(2)
_diffrn_measured_fraction_theta_full 0.953
_diffrn_measured_fraction_theta_max 0.953
_diffrn_measurement_device_type 'Bruker SMART CCD'
_diffrn_measurement_method 'phi and omega scans'
_diffrn_radiation_monochromator graphite
_diffrn_radiation_source 'fine-focus sealed tube'
_diffrn_radiation_type MoK\a
_diffrn_radiation_wavelength 0.71073
_diffrn_reflns_av_R_equivalents 0.1224
_diffrn_reflns_av_sigmaI/netI 0.1312
_diffrn_reflns_limit_h_max 16
_diffrn_reflns_limit_h_min -24
_diffrn_reflns_limit_k_max 12
_diffrn_reflns_limit_k_min -12
_diffrn_reflns_limit_l_max 13
_diffrn_reflns_limit_l_min -13
_diffrn_reflns_number 10632
_diffrn_reflns_theta_full 28.29
_diffrn_reflns_theta_max 28.29
_diffrn_reflns_theta_min 2.02
_exptl_absorpt_coefficient_mu 4.665
_exptl_absorpt_correction_T_max 1.00000
_exptl_absorpt_correction_T_min 0.36753
_exptl_absorpt_correction_type empirical
_exptl_crystal_colour colorless
_exptl_crystal_density_diffrn 1.846
_exptl_crystal_density_method 'not measured'
_exptl_crystal_description plate
_exptl_crystal_F_000 964
_exptl_crystal_size_max 0.515
_exptl_crystal_size_mid 0.372
_exptl_crystal_size_min 0.068
_refine_diff_density_max 0.898
_refine_diff_density_min -0.730
_refine_diff_density_rms 0.168
_refine_ls_abs_structure_details 'Flack H D (1983), Acta Cryst. A39, 876-881'
_refine_ls_abs_structure_Flack 0.00(9)
_refine_ls_extinction_method none
_refine_ls_goodness_of_fit_ref 0.933
_refine_ls_hydrogen_treatment mixed
_refine_ls_matrix_type full
_refine_ls_number_parameters 254
_refine_ls_number_reflns 4044
_refine_ls_number_restraints 5
_refine_ls_restrained_S_all 0.933
_refine_ls_R_factor_all 0.1192
_refine_ls_R_factor_gt 0.0827
_refine_ls_shift/su_max 0.083
_refine_ls_shift/su_mean 0.011
_refine_ls_structure_factor_coef Fsqd
_refine_ls_weighting_details 'calc w=1/[\s^2^(Fo^2^)+(0.1078P)^2^+0.0000P] where P=(Fo^2^+2Fc^2^)/3'
_refine_ls_weighting_scheme calc
_refine_ls_wR_factor_gt 0.1911
_refine_ls_wR_factor_ref 0.2020
_reflns_number_gt 2323
_reflns_number_total 4044
_reflns_threshold_expression >2sigma(I)
_cod_data_source_file 1267-1409.cff
_cod_data_source_block cd24200
_cod_depositor_comments
;
The following automatic conversions were performed:
'_symmetry_cell_setting' value 'Orthorhombic' changed to 'orthorhombic'
according to '/home/saulius/struct/CIF-dictionaries/cif_core.dic'
dictionary named 'cif_core.dic' version 2.4.1 from 2010-06-29.

Automatic conversion script
Id: cif_fix_enum 1555 2011-01-17 13:19:09Z saulius 
;
_cod_original_cell_volume 1752.2(3)
_cod_original_sg_symbol_H-M P2(1)2(1)2
_cod_original_formula_sum 'C16 H15  O7.50 Br2'
_cod_database_code 8101682

loop_
_symmetry_equiv_pos_as_xyz
'x, y, z'
'-x, -y, z'
'-x+1/2, y+1/2, -z'
'x+1/2, -y+1/2, -z'

loop_
_atom_site_label
_atom_site_type_symbol
_atom_site_fract_x
_atom_site_fract_y
_atom_site_fract_z
_atom_site_U_iso_or_equiv
_atom_site_adp_type
_atom_site_occupancy
_atom_site_symmetry_multiplicity
_atom_site_Wyckoff_symbol
_atom_site_calc_flag
_atom_site_refinement_flags
_atom_site_disorder_assembly
_atom_site_disorder_group
Br1 Br -0.13262(6) 0.98005(11) 0.08880(14) 0.0634(4) Uani 1 4 c d . . .
Br2 Br 0.23683(7) 0.24801(15) 0.52018(13) 0.0802(5) Uani 1 4 c d . . .
O1 O -0.0376(3) 0.7565(8) -0.0488(6) 0.0474(16) Uani 1 4 c d . . .
H1 H -0.0095 0.7000 -0.0831 0.071 Uiso 1 4 c calc R . .
O2 O 0.1283(4) 0.4438(7) 0.6601(6) 0.0509(18) Uani 1 4 c d . . .
H2 H 0.0989 0.4986 0.6934 0.076 Uiso 1 4 c calc R . .
O3 O 0.0654(3) 0.5883(7) 0.0626(5) 0.0392(15) Uani 1 4 c d . . .
O4 O 0.0410(3) 0.6413(5) 0.5480(6) 0.0327(14) Uani 1 4 c d . . .
O5 O 0.0710(4) 0.8806(6) 0.5225(6) 0.0439(16) Uani 1 4 c d . . .
O6 O 0.1861(3) 0.6500(7) 0.0781(6) 0.0390(15) Uani 1 4 c d . . .
O7 O 0.0000 0.5000 0.8056(9) 0.048(2) Uani 1 2 b d SD . .
O8 O 0.1746(6) 0.2593(16) 0.8456(11) 0.111(4) Uani 1 4 c d D . .
C1 C -0.0247(4) 0.7636(10) 0.0811(10) 0.036(2) Uani 1 4 c d . . .
C2 C -0.0635(4) 0.8549(9) 0.1654(9) 0.034(2) Uani 1 4 c d . . .
C3 C -0.0540(5) 0.8609(8) 0.2992(10) 0.038(2) Uani 1 4 c d . . .
H3 H -0.0824 0.9209 0.3509 0.045 Uiso 1 4 c calc R . .
C4 C -0.0016(5) 0.7764(8) 0.3575(8) 0.0315(18) Uani 1 4 c d . . .
C5 C 0.0388(4) 0.6899(9) 0.2762(8) 0.0301(19) Uani 1 4 c d . . .
C6 C 0.0277(4) 0.6840(9) 0.1404(9) 0.030(2) Uani 1 4 c d . . .
C7 C 0.1344(5) 0.5452(8) 0.1062(9) 0.0341(19) Uani 1 4 c d D . .
C8 C 0.1378(4) 0.5149(9) 0.2533(8) 0.0280(16) Uani 1 4 c d . . .
C9 C 0.1806(5) 0.4113(10) 0.3100(9) 0.038(2) Uani 1 4 c d . . .
H9 H 0.2111 0.3562 0.2577 0.045 Uiso 1 4 c calc R . .
C10 C 0.1774(5) 0.3902(10) 0.4461(8) 0.037(2) Uani 1 4 c d . . .
C11 C 0.1317(5) 0.4670(8) 0.5272(9) 0.0352(19) Uani 1 4 c d . . .
C12 C 0.0881(4) 0.5711(8) 0.4682(8) 0.0277(18) Uani 1 4 c d . . .
C13 C 0.0907(4) 0.5919(8) 0.3335(8) 0.0280(18) Uani 1 4 c d . . .
C14 C 0.0171(5) 0.7791(9) 0.5018(9) 0.034(2) Uani 1 4 c d . . .
C15 C 0.0913(7) 0.8953(12) 0.6571(10) 0.063(3) Uani 1 4 c d . . .
H15A H 0.0487 0.9004 0.7115 0.094 Uiso 1 4 c calc R . .
H15B H 0.1192 0.9806 0.6679 0.094 Uiso 1 4 c calc R . .
H15C H 0.1199 0.8148 0.6834 0.094 Uiso 1 4 c calc R . .
C16 C 0.1900(6) 0.6864(14) -0.0604(10) 0.064(3) Uani 1 4 c d . . .
H16A H 0.2007 0.6028 -0.1113 0.096 Uiso 1 4 c calc R . .
H16B H 0.2275 0.7556 -0.0737 0.096 Uiso 1 4 c calc R . .
H16C H 0.1445 0.7251 -0.0885 0.096 Uiso 1 4 c calc R . .
H7 H 0.144(5) 0.459(6) 0.056(8) 0.04(3) Uiso 1 4 c d D . .
H14 H -0.026(4) 0.795(8) 0.559(8) 0.02(2) Uiso 1 4 c d . . .
H18 H 0.006(7) 0.587(6) 0.839(11) 0.07(4) Uiso 1 4 c d D . .
H19 H 0.165(5) 0.208(12) 0.772(7) 0.06(4) Uiso 1 4 c d D . .
H20 H 0.221(2) 0.234(15) 0.831(11) 0.11(5) Uiso 1 4 c d D . .

loop_
_atom_site_aniso_label
_atom_site_aniso_U_11
_atom_site_aniso_U_22
_atom_site_aniso_U_33
_atom_site_aniso_U_23
_atom_site_aniso_U_13
_atom_site_aniso_U_12
Br1 0.0688(7) 0.0451(6) 0.0764(8) 0.0030(6) -0.0326(6) 0.0094(5)
Br2 0.0942(9) 0.0851(10) 0.0615(7) 0.0287(7) 0.0154(7) 0.0546(8)
O1 0.051(4) 0.060(4) 0.031(4) -0.002(3) -0.009(3) 0.006(3)
O2 0.075(5) 0.050(4) 0.027(3) 0.010(3) 0.004(3) 0.025(4)
O3 0.041(3) 0.055(4) 0.021(3) -0.012(3) -0.001(2) 0.000(3)
O4 0.052(4) 0.019(3) 0.027(3) 0.001(2) 0.004(3) 0.005(2)
O5 0.067(4) 0.025(3) 0.039(4) -0.004(3) -0.015(3) -0.001(3)
O6 0.038(3) 0.053(4) 0.026(3) 0.009(3) 0.000(3) -0.005(3)
O7 0.074(6) 0.048(7) 0.020(5) 0.000 0.000 0.011(5)
O8 0.098(7) 0.160(11) 0.076(7) 0.050(9) 0.025(6) 0.074(8)
C1 0.035(5) 0.037(5) 0.035(5) 0.003(5) -0.001(4) -0.007(4)
C2 0.028(4) 0.030(4) 0.043(5) 0.001(4) -0.010(4) -0.004(4)
C3 0.046(5) 0.018(4) 0.049(6) -0.002(4) 0.001(4) 0.000(4)
C4 0.031(4) 0.022(4) 0.042(5) 0.002(4) -0.002(4) -0.006(3)
C5 0.031(5) 0.034(5) 0.026(5) 0.002(4) 0.003(3) -0.003(4)
C6 0.027(4) 0.028(4) 0.036(5) -0.006(4) -0.001(4) -0.005(3)
C7 0.034(4) 0.036(5) 0.032(5) -0.007(4) 0.002(4) -0.004(4)
C8 0.028(4) 0.033(4) 0.023(4) 0.001(3) 0.003(3) -0.004(4)
C9 0.042(5) 0.036(5) 0.036(5) -0.002(4) 0.010(4) 0.013(4)
C10 0.040(5) 0.041(5) 0.029(5) 0.006(4) 0.007(4) 0.012(4)
C11 0.038(4) 0.030(4) 0.037(5) 0.012(4) 0.004(4) 0.003(4)
C12 0.038(5) 0.022(4) 0.023(4) 0.000(3) -0.002(4) -0.004(3)
C13 0.037(5) 0.024(4) 0.023(4) 0.000(3) 0.000(4) -0.007(3)
C14 0.044(5) 0.029(5) 0.029(5) -0.003(4) 0.002(4) 0.009(4)
C15 0.104(9) 0.048(6) 0.036(6) -0.013(5) -0.020(6) -0.008(6)
C16 0.071(8) 0.089(9) 0.031(6) 0.017(6) 0.008(5) 0.000(6)

loop_
_atom_type_symbol
_atom_type_description
_atom_type_scat_dispersion_real
_atom_type_scat_dispersion_imag
_atom_type_scat_source
C C 0.0033 0.0016 'International Tables Vol C Tables 4.2.6.8 and 6.1.1.4'
H H 0.0000 0.0000 'International Tables Vol C Tables 4.2.6.8 and 6.1.1.4'
O O 0.0106 0.0060 'International Tables Vol C Tables 4.2.6.8 and 6.1.1.4'
Br Br -0.2901 2.4595 'International Tables Vol C Tables 4.2.6.8 and 6.1.1.4'

loop_
_geom_angle_atom_site_label_1
_geom_angle_atom_site_label_2
_geom_angle_atom_site_label_3
_geom_angle
_geom_angle_site_symmetry_1
_geom_angle_site_symmetry_3
_geom_angle_publ_flag
C1 O1 H1 109.5 . . ?
C11 O2 H2 109.5 . . ?
C6 O3 C7 117.8(6) . . ?
C12 O4 C14 116.2(6) . . ?
C14 O5 C15 113.6(8) . . ?
C7 O6 C16 113.4(8) . . ?
H19 O8 H20 85(3) . . ?
O1 C1 C6 122.0(8) . . ?
O1 C1 C2 122.3(8) . . ?
C6 C1 C2 115.7(8) . . ?
C3 C2 C1 124.0(8) . . ?
C3 C2 Br1 117.6(7) . . ?
C1 C2 Br1 118.4(7) . . ?
C2 C3 C4 119.1(8) . . ?
C2 C3 H3 120.4 . . ?
C4 C3 H3 120.5 . . ?
C5 C4 C3 117.9(8) . . ?
C5 C4 C14 117.7(8) . . ?
C3 C4 C14 124.4(8) . . ?
C4 C5 C6 122.2(8) . . ?
C4 C5 C13 119.9(7) . . ?
C6 C5 C13 117.7(7) . . ?
C1 C6 O3 117.9(8) . . ?
C1 C6 C5 121.1(8) . . ?
O3 C6 C5 120.8(7) . . ?
O6 C7 O3 110.6(7) . . ?
O6 C7 C8 107.6(7) . . ?
O3 C7 C8 113.5(7) . . ?
O6 C7 H7 110(5) . . ?
O3 C7 H7 104(6) . . ?
C8 C7 H7 110(6) . . ?
C9 C8 C13 119.1(7) . . ?
C9 C8 C7 124.4(8) . . ?
C13 C8 C7 116.4(7) . . ?
C8 C9 C10 119.1(8) . . ?
C8 C9 H9 120.4 . . ?
C10 C9 H9 120.4 . . ?
C11 C10 C9 122.5(8) . . ?
C11 C10 Br2 119.6(6) . . ?
C9 C10 Br2 117.9(7) . . ?
O2 C11 C10 121.9(7) . . ?
O2 C11 C12 120.2(8) . . ?
C10 C11 C12 117.9(8) . . ?
O4 C12 C13 122.6(8) . . ?
O4 C12 C11 117.3(7) . . ?
C13 C12 C11 120.0(8) . . ?
C12 C13 C8 121.4(8) . . ?
C12 C13 C5 117.5(8) . . ?
C8 C13 C5 121.0(7) . . ?
O5 C14 O4 110.4(6) . . ?
O5 C14 C4 108.8(7) . . ?
O4 C14 C4 111.6(7) . . ?
O5 C14 H14 113(4) . . ?
O4 C14 H14 101(4) . . ?
C4 C14 H14 112(4) . . ?
O5 C15 H15A 109.5 . . ?
O5 C15 H15B 109.5 . . ?
H15A C15 H15B 109.5 . . ?
O5 C15 H15C 109.5 . . ?
H15A C15 H15C 109.5 . . ?
H15B C15 H15C 109.5 . . ?
O6 C16 H16A 109.5 . . ?
O6 C16 H16B 109.5 . . ?
H16A C16 H16B 109.5 . . ?
O6 C16 H16C 109.5 . . ?
H16A C16 H16C 109.5 . . ?
H16B C16 H16C 109.5 . . ?

loop_
_geom_bond_atom_site_label_1
_geom_bond_atom_site_label_2
_geom_bond_distance
_geom_bond_site_symmetry_2
_geom_bond_publ_flag
Br1 C2 1.902(8) . ?
Br2 C10 1.886(8) . ?
O1 C1 1.331(11) . ?
O1 H1 0.8200 . ?
O2 C11 1.358(11) . ?
O2 H2 0.8200 . ?
O3 C6 1.383(10) . ?
O3 C7 1.409(11) . ?
O4 C12 1.357(10) . ?
O4 C14 1.446(10) . ?
O5 C14 1.395(11) . ?
O5 C15 1.414(11) . ?
O6 C7 1.403(10) . ?
O6 C16 1.438(12) . ?
O7 H18 0.89(2) . ?
O8 H19 0.90(3) . ?
O8 H20 0.90(2) . ?
C1 C6 1.363(12) . ?
C1 C2 1.405(12) . ?
C2 C3 1.360(13) . ?
C3 C4 1.384(12) . ?
C3 H3 0.9300 . ?
C4 C5 1.375(12) . ?
C4 C14 1.494(12) . ?
C5 C6 1.384(12) . ?
C5 C13 1.450(11) . ?
C7 C8 1.510(12) . ?
C7 H7 0.97(2) . ?
C8 C9 1.379(12) . ?
C8 C13 1.392(11) . ?
C9 C10 1.386(13) . ?
C9 H9 0.9300 . ?
C10 C11 1.379(12) . ?
C11 C12 1.401(11) . ?
C12 C13 1.372(11) . ?
C14 H14 1.00(8) . ?
C15 H15A 0.9600 . ?
C15 H15B 0.9600 . ?
C15 H15C 0.9600 . ?
C16 H16A 0.9600 . ?
C16 H16B 0.9600 . ?
C16 H16C 0.9600 . ?

loop_
_geom_torsion_atom_site_label_1
_geom_torsion_atom_site_label_2
_geom_torsion_atom_site_label_3
_geom_torsion_atom_site_label_4
_geom_torsion
_geom_torsion_site_symmetry_1
_geom_torsion_site_symmetry_2
_geom_torsion_site_symmetry_3
_geom_torsion_site_symmetry_4
_geom_torsion_publ_flag
O1 C1 C2 C3 177.1(9) . . . . ?
C6 C1 C2 C3 -3.8(12) . . . . ?
O1 C1 C2 Br1 -3.8(11) . . . . ?
C6 C1 C2 Br1 175.4(6) . . . . ?
C1 C2 C3 C4 2.3(13) . . . . ?
Br1 C2 C3 C4 -176.8(6) . . . . ?
C2 C3 C4 C5 0.1(12) . . . . ?
C2 C3 C4 C14 176.3(8) . . . . ?
C3 C4 C5 C6 -0.9(13) . . . . ?
C14 C4 C5 C6 -177.4(8) . . . . ?
C3 C4 C5 C13 -175.5(7) . . . . ?
C14 C4 C5 C13 8.1(12) . . . . ?
O1 C1 C6 O3 -3.4(12) . . . . ?
C2 C1 C6 O3 177.4(7) . . . . ?
O1 C1 C6 C5 -178.0(8) . . . . ?
C2 C1 C6 C5 2.8(12) . . . . ?
C7 O3 C6 C1 157.2(7) . . . . ?
C7 O3 C6 C5 -28.2(11) . . . . ?
C4 C5 C6 C1 -0.6(13) . . . . ?
C13 C5 C6 C1 174.0(7) . . . . ?
C4 C5 C6 O3 -175.1(7) . . . . ?
C13 C5 C6 O3 -0.4(12) . . . . ?
C16 O6 C7 O3 -57.2(10) . . . . ?
C16 O6 C7 C8 178.4(8) . . . . ?
C6 O3 C7 O6 -78.5(9) . . . . ?
C6 O3 C7 C8 42.5(9) . . . . ?
O6 C7 C8 C9 -91.5(9) . . . . ?
O3 C7 C8 C9 145.8(8) . . . . ?
O6 C7 C8 C13 92.9(8) . . . . ?
O3 C7 C8 C13 -29.8(10) . . . . ?
C13 C8 C9 C10 -2.4(13) . . . . ?
C7 C8 C9 C10 -177.9(9) . . . . ?
C8 C9 C10 C11 1.5(15) . . . . ?
C8 C9 C10 Br2 -179.8(6) . . . . ?
C9 C10 C11 O2 178.9(9) . . . . ?
Br2 C10 C11 O2 0.3(12) . . . . ?
C9 C10 C11 C12 -0.9(14) . . . . ?
Br2 C10 C11 C12 -179.6(6) . . . . ?
C14 O4 C12 C13 -27.0(11) . . . . ?
C14 O4 C12 C11 157.4(7) . . . . ?
O2 C11 C12 O4 -2.9(12) . . . . ?
C10 C11 C12 O4 177.0(7) . . . . ?
O2 C11 C12 C13 -178.6(8) . . . . ?
C10 C11 C12 C13 1.3(12) . . . . ?
O4 C12 C13 C8 -177.8(7) . . . . ?
C11 C12 C13 C8 -2.3(12) . . . . ?
O4 C12 C13 C5 -2.1(12) . . . . ?
C11 C12 C13 C5 173.4(7) . . . . ?
C9 C8 C13 C12 2.9(12) . . . . ?
C7 C8 C13 C12 178.7(8) . . . . ?
C9 C8 C13 C5 -172.7(8) . . . . ?
C7 C8 C13 C5 3.1(11) . . . . ?
C4 C5 C13 C12 11.5(12) . . . . ?
C6 C5 C13 C12 -163.2(7) . . . . ?
C4 C5 C13 C8 -172.7(7) . . . . ?
C6 C5 C13 C8 12.5(12) . . . . ?
C15 O5 C14 O4 -59.1(10) . . . . ?
C15 O5 C14 C4 178.2(8) . . . . ?
C12 O4 C14 O5 -77.0(8) . . . . ?
C12 O4 C14 C4 44.1(10) . . . . ?
C5 C4 C14 O5 87.2(9) . . . . ?
C3 C4 C14 O5 -89.1(10) . . . . ?
C5 C4 C14 O4 -34.9(11) . . . . ?
C3 C4 C14 O4 148.9(7) . . . . ?

loop_
_cod_related_entry_id
_cod_related_entry_database
_cod_related_entry_code
1 ChemSpider 30653869
